data_4321821
loop_
_publ_author_name
'Natesan Thirupathi'
'Setharampattu S. Krishnamurthy'
'Munirathinam Nethaji'

_publ_section_title
;
 Oxidative Addition of Tetrachloro-1,2-benzoquinone to
 \l3-Cyclotriphosphazanes. An Unusual Ring Contraction-Rearrangement
;
_journal_name_full 'Inorganic Chemistry'
_journal_page_first 1093
_journal_page_last 1098
_journal_paper_doi 10.1021/ic980459i
_journal_volume 38
_journal_year 1999
_chemical_compound_source synthesis
_chemical_formula_sum 'C40 H37 Br Cl8 N3 O7 P3'
_chemical_formula_weight 1128.15
_chemical_melting_point 583
_chemical_name_common \5-Cyclodiphosphazanes
_chemical_name_systematic
;
 ?
;
_space_group_IT_number 2
_symmetry_cell_setting triclinic
_symmetry_space_group_name_Hall '-P 1'
_symmetry_space_group_name_H-M 'P -1'
_atom_sites_solution_hydrogens geom
_atom_sites_solution_primary direct
_atom_sites_solution_secondary difmap
_audit_creation_method SHELXL
_cell_angle_alpha 87.19(2)
_cell_angle_beta 73.42(1)
_cell_angle_gamma 80.47(1)
_cell_formula_units_Z 2
_cell_length_a 11.027(1)
_cell_length_b 14.226(4)
_cell_length_c 16.143(2)
_cell_measurement_reflns_used 25
_cell_measurement_temperature 293(2)
_cell_measurement_theta_max 12
_cell_measurement_theta_min 8
_cell_volume 2393.6(8)
_computing_cell_refinement 'Enraf-Nonius CAD-4 Diffractometer'
_computing_data_collection 'Enraf-Nonius CAD-4 Diffractometer'
_computing_data_reduction local
_computing_molecular_graphics 'ORTEP II'
_computing_publication_material CIF
_computing_structure_refinement 'SHELXL-93 (Sheldrick, 1993)'
_computing_structure_solution 'SHELXS-86 (Sheldrick, 1990)'
_diffrn_ambient_temperature 293(2)
_diffrn_measurement_device 'Enraf-Nonius CAD-4 Diffractometer'
_diffrn_measurement_method 'w-2theta scan'
_diffrn_radiation_monochromator graphite
_diffrn_radiation_source 'fine-focus sealed tube'
_diffrn_radiation_type MoKa
_diffrn_radiation_wavelength 0.71073
_diffrn_reflns_av_R_equivalents 0.0765
_diffrn_reflns_av_sigmaI/netI 0.0957
_diffrn_reflns_limit_h_max 13
_diffrn_reflns_limit_h_min 0
_diffrn_reflns_limit_k_max 16
_diffrn_reflns_limit_k_min -19
_diffrn_reflns_limit_l_max 19
_diffrn_reflns_limit_l_min -18
_diffrn_reflns_number 8952
_diffrn_reflns_theta_max 31.21
_diffrn_reflns_theta_min 1.32
_diffrn_standards_interval_count 400
_diffrn_standards_interval_time 3600
_diffrn_standards_number 3
_exptl_absorpt_coefficient_mu 1.456
_exptl_absorpt_correction_T_max 1.131
_exptl_absorpt_correction_T_min 0.999
_exptl_absorpt_correction_type empirical
_exptl_crystal_colour colourless
_exptl_crystal_density_diffrn 1.565
_exptl_crystal_description 'rectangular prism'
_exptl_crystal_F_000 1140
_exptl_crystal_size_max 0.15
_exptl_crystal_size_mid 0.06
_exptl_crystal_size_min 0.05
_refine_diff_density_max .280
_refine_diff_density_min -.651
_refine_diff_density_rms .064
_refine_ls_extinction_method none
_refine_ls_goodness_of_fit_all 1.130
_refine_ls_goodness_of_fit_obs 1.243
_refine_ls_hydrogen_treatment constraint
_refine_ls_matrix_type full
_refine_ls_number_parameters 566
_refine_ls_number_reflns 8388
_refine_ls_number_restraints 0
_refine_ls_restrained_S_all 1.136
_refine_ls_restrained_S_obs 1.243
_refine_ls_R_factor_all 0.1929
_refine_ls_R_factor_obs 0.0784
_refine_ls_shift/esd_max 0.318
_refine_ls_shift/esd_mean 0.003
_refine_ls_structure_factor_coef Fsqd
_refine_ls_weighting_details 'w=1/[s^2^(Fo^2^)+( 0.0508P)^2^+4.7281P] where P=(Fo^2^+2Fc^2^)/3'
_refine_ls_weighting_scheme calc
_refine_ls_wR_factor_all 0.1934
_refine_ls_wR_factor_obs 0.1369
_reflns_number_observed 3779
_reflns_number_total 8398
_reflns_observed_criterion >2sigma(I)
_cod_data_source_file ic980459i.cif
_cod_data_source_block 5het
_cod_depositor_comments
;
The following automatic conversions were performed:

'_refine_ls_weighting_scheme' value 'calc w=1/[s^2^(Fo^2^)+(
0.0508P)^2^+4.7281P] where P=(Fo^2^+2Fc^2^)/3' was changed to 'calc'.
New tag '_refine_ls_weighting_details' was created. The value of the
new tag was set to 'w=1/[s^2^(Fo^2^)+( 0.0508P)^2^+4.7281P] where
P=(Fo^2^+2Fc^2^)/3'.

Automatic conversion script
Id: cif_fix_values 3143 2015-03-26 13:38:13Z robertas 
;
_cod_database_code 4321821

loop_
_symmetry_equiv_pos_as_xyz
'x, y, z'
'-x, -y, -z'

loop_
_atom_site_aniso_label
_atom_site_aniso_U_11
_atom_site_aniso_U_22
_atom_site_aniso_U_33
_atom_site_aniso_U_23
_atom_site_aniso_U_13
_atom_site_aniso_U_12
P1 0.0624(14) 0.0561(13) 0.0604(14) 0.0025(11) -0.0080(11) -0.0122(10)
P2 0.0593(13) 0.0548(13) 0.0585(13) 0.0062(10) -0.0113(11) -0.0147(10)
P3 0.0585(14) 0.0617(14) 0.0663(15) -0.0029(11) -0.0123(11) -0.0147(11)
N1 0.074(4) 0.058(4) 0.050(4) 0.004(3) -0.013(3) -0.008(3)
N2 0.059(4) 0.050(4) 0.052(4) 0.009(3) -0.009(3) -0.011(3)
N3 0.054(4) 0.051(4) 0.064(4) -0.001(3) -0.012(3) -0.010(3)
O11 0.081(4) 0.063(4) 0.067(4) 0.007(3) -0.027(3) -0.014(3)
O12 0.065(3) 0.051(3) 0.068(3) 0.009(3) -0.020(3) -0.019(3)
O13 0.073(4) 0.057(3) 0.078(4) -0.001(3) 0.002(3) -0.006(3)
O21 0.060(3) 0.055(3) 0.067(3) 0.009(3) -0.018(3) -0.014(3)
O22 0.076(4) 0.063(3) 0.067(3) 0.014(3) -0.022(3) -0.024(3)
O31 0.064(4) 0.086(4) 0.068(4) -0.006(3) -0.021(3) -0.008(3)
O32 0.064(3) 0.068(3) 0.066(4) 0.002(3) -0.015(3) -0.022(3)
C1 0.060(5) 0.055(5) 0.065(6) 0.000(4) -0.008(5) -0.008(4)
C2 0.067(6) 0.081(6) 0.061(5) -0.011(5) -0.016(4) -0.017(5)
C3 0.069(6) 0.073(6) 0.080(7) -0.014(5) -0.004(5) -0.024(5)
C4 0.071(6) 0.050(5) 0.074(6) -0.008(4) 0.002(5) -0.020(4)
C5 0.065(5) 0.053(5) 0.057(5) -0.002(4) -0.008(4) -0.005(4)
C6 0.046(5) 0.056(5) 0.058(5) -0.008(4) -0.004(4) -0.005(4)
C7 0.055(5) 0.064(6) 0.073(6) 0.006(5) -0.008(5) -0.012(4)
C8 0.076(7) 0.098(8) 0.091(7) -0.047(6) -0.013(6) -0.001(6)
C9 0.077(7) 0.110(8) 0.086(7) -0.030(6) -0.034(6) 0.005(6)
C10 0.062(6) 0.064(6) 0.078(6) 0.001(5) -0.008(5) -0.015(4)
C11 0.101(8) 0.092(7) 0.067(6) -0.012(5) -0.021(6) -0.011(6)
C12 0.098(7) 0.081(7) 0.065(6) -0.006(5) -0.018(5) 0.005(6)
C13 0.100(7) 0.067(6) 0.053(6) 0.002(4) -0.010(5) -0.007(5)
C14 0.126(9) 0.102(8) 0.086(7) 0.022(6) -0.042(7) -0.008(7)
C15 0.054(5) 0.055(5) 0.063(5) 0.000(4) -0.008(4) -0.008(4)
C16 0.053(5) 0.067(6) 0.070(6) -0.013(5) -0.006(4) -0.007(4)
C17 0.058(5) 0.064(6) 0.092(7) -0.010(5) 0.013(5) -0.023(4)
C18 0.076(6) 0.060(6) 0.067(6) 0.005(5) 0.004(5) -0.016(5)
C19 0.072(6) 0.067(6) 0.062(5) -0.003(4) -0.006(4) -0.016(5)
C20 0.060(5) 0.051(5) 0.065(6) 0.008(4) -0.009(4) -0.013(4)
C21 0.061(5) 0.053(5) 0.076(6) -0.004(4) -0.009(4) -0.010(4)
C22 0.094(7) 0.077(6) 0.088(7) -0.025(5) -0.018(6) -0.014(5)
C23 0.041(5) 0.113(8) 0.075(7) -0.023(6) -0.014(5) 0.005(5)
C24 0.077(7) 0.120(10) 0.074(7) -0.013(7) -0.015(6) 0.030(7)
C25 0.110(10) 0.183(15) 0.077(9) -0.024(9) -0.032(8) 0.041(9)
C26 0.117(12) 0.242(22) 0.082(10) -0.060(12) -0.052(10) 0.030(13)
C27 0.084(8) 0.206(17) 0.100(11) -0.067(10) -0.021(9) -0.014(9)
C28 0.061(6) 0.139(10) 0.089(8) -0.043(7) -0.007(6) -0.014(7)
C29 0.118(9) 0.108(9) 0.124(9) 0.035(7) -0.050(8) -0.011(7)
C30 0.114(10) 0.175(12) 0.148(11) -0.024(10) -0.033(8) -0.081(9)
C31 0.071(6) 0.073(6) 0.065(6) 0.010(5) -0.021(5) -0.029(5)
C32 0.064(6) 0.092(7) 0.062(6) 0.003(5) -0.020(5) -0.012(5)
C33 0.071(7) 0.128(10) 0.079(7) -0.011(7) -0.003(5) -0.027(7)
C34 0.095(9) 0.130(10) 0.096(8) 0.015(8) -0.003(7) -0.063(8)
C35 0.108(8) 0.096(8) 0.091(7) 0.018(6) -0.027(7) -0.051(7)
C36 0.075(6) 0.086(7) 0.077(6) 0.010(5) -0.020(5) -0.036(6)
C37 0.093(7) 0.080(7) 0.082(7) -0.008(5) -0.008(5) 0.009(5)
C38 0.091(7) 0.075(6) 0.123(8) 0.005(6) -0.021(7) -0.021(6)
C39 0.071(6) 0.058(5) 0.059(5) 0.002(4) -0.013(4) -0.013(4)
C40 0.088(7) 0.097(7) 0.109(8) 0.022(6) -0.049(6) -0.024(6)
Cl1 0.131(2) 0.116(2) 0.120(2) -0.003(2) -0.074(2) -0.029(2)
Cl2 0.098(2) 0.101(2) 0.123(2) -0.022(2) -0.019(2) -0.046(2)
Cl3 0.111(2) 0.0642(14) 0.110(2) 0.0083(13) -0.005(2) -0.0316(13)
Cl4 0.101(2) 0.0702(15) 0.081(2) 0.0109(12) -0.0285(14) -0.0102(12)
Cl5 0.0701(14) 0.088(2) 0.085(2) -0.0108(13) -0.0225(12) -0.0148(12)
Cl6 0.089(2) 0.085(2) 0.129(2) -0.0118(15) -0.017(2) -0.0378(14)
Cl7 0.121(2) 0.076(2) 0.113(2) 0.0221(14) -0.008(2) -0.0460(15)
Cl8 0.137(2) 0.090(2) 0.086(2) 0.0327(14) -0.038(2) -0.039(2)
Br 0.0826(7) 0.1045(8) 0.1437(11) -0.0249(7) -0.0212(7) 0.0070(6)

loop_
_atom_site_label
_atom_site_type_symbol
_atom_site_fract_x
_atom_site_fract_y
_atom_site_fract_z
_atom_site_U_iso_or_equiv
_atom_site_thermal_displace_type
_atom_site_occupancy
_atom_site_calc_flag
_atom_site_refinement_flags
_atom_site_disorder_group
P1 P 0.1096(2) 1.10903(14) 0.22694(14) 0.0614(6) Uani 1 d . .
P2 P 0.0513(2) 1.28980(14) 0.25255(13) 0.0582(6) Uani 1 d . .
P3 P -0.2084(2) 1.25677(15) 0.32783(14) 0.0626(6) Uani 1 d . .
N1 N 0.0730(6) 1.2134(4) 0.1754(4) 0.062(2) Uani 1 d . .
N2 N 0.0822(5) 1.1827(4) 0.3061(4) 0.055(2) Uani 1 d . .
N3 N -0.0967(5) 1.3290(4) 0.3156(4) 0.057(2) Uani 1 d . .
O11 O 0.0114(5) 1.0578(4) 0.1903(3) 0.0693(14) Uani 1 d . .
O12 O 0.1271(5) 1.0118(3) 0.2925(3) 0.0604(13) Uani 1 d . .
O13 O 0.2513(5) 1.0858(4) 0.1630(3) 0.075(2) Uani 1 d . .
O21 O 0.1547(4) 1.3339(3) 0.2902(3) 0.0603(13) Uani 1 d . .
O22 O 0.0534(5) 1.3850(4) 0.1806(3) 0.0669(14) Uani 1 d . .
O31 O -0.3311(5) 1.3325(4) 0.3164(3) 0.0724(15) Uani 1 d . .
O32 O -0.2519(5) 1.2586(3) 0.4336(3) 0.0655(14) Uani 1 d . .
C1 C -0.0019(8) 0.9669(6) 0.2206(5) 0.062(2) Uani 1 d . .
C2 C -0.0739(8) 0.9096(7) 0.1985(5) 0.070(2) Uani 1 d . .
C3 C -0.0785(8) 0.8197(6) 0.2381(6) 0.076(2) Uani 1 d . .
C4 C -0.0118(8) 0.7946(5) 0.2985(6) 0.068(2) Uani 1 d . .
C5 C 0.0625(7) 0.8543(6) 0.3190(5) 0.060(2) Uani 1 d . .
C6 C 0.0662(7) 0.9416(6) 0.2792(5) 0.056(2) Uani 1 d . .
C7 C 0.3307(8) 0.9989(6) 0.1442(6) 0.066(2) Uani 1 d . .
C8 C 0.4020(9) 0.9615(7) 0.1970(7) 0.090(3) Uani 1 d . .
H8 H 0.3916(9) 0.9924(7) 0.2486(7) 0.108 Uiso 1 calc R .
C9 C 0.4891(9) 0.8794(7) 0.1767(6) 0.090(3) Uani 1 d . .
H9 H 0.5377(9) 0.8545(7) 0.2136(6) 0.108 Uiso 1 calc R .
C10 C 0.5021(8) 0.8359(6) 0.1012(6) 0.070(2) Uani 1 d . .
C11 C 0.4320(10) 0.8721(7) 0.0479(6) 0.087(3) Uani 1 d . .
H11 H 0.4424(10) 0.8413(7) -0.0038(6) 0.105 Uiso 1 calc R .
C12 C 0.3441(9) 0.9553(7) 0.0695(6) 0.084(3) Uani 1 d . .
H12 H 0.2953(9) 0.9804(7) 0.0328(6) 0.101 Uiso 1 calc R .
C13 C 0.0691(9) 1.2247(6) 0.0846(5) 0.076(2) Uani 1 d . .
H13A H 0.1228(9) 1.1703(6) 0.0517(5) 0.092 Uiso 1 calc R .
H13B H 0.1054(9) 1.2811(6) 0.0607(5) 0.092 Uiso 1 calc R .
C14 C -0.0624(10) 1.2335(7) 0.0728(6) 0.104(3) Uani 1 d . .
H14A H -0.0556(10) 1.2296(49) 0.0124(7) 0.156 Uiso 1 calc R .
H14B H -0.1114(23) 1.2937(22) 0.0951(40) 0.156 Uiso 1 calc R .
H14C H -0.1042(27) 1.1828(29) 0.1033(37) 0.156 Uiso 1 calc R .
C15 C 0.1840(7) 1.4198(5) 0.2553(5) 0.059(2) Uani 1 d . .
C16 C 0.2598(7) 1.4740(6) 0.2803(5) 0.066(2) Uani 1 d . .
C17 C 0.2803(8) 1.5601(6) 0.2343(6) 0.077(3) Uani 1 d . .
C18 C 0.2255(9) 1.5853(6) 0.1673(6) 0.072(2) Uani 1 d . .
C19 C 0.1494(8) 1.5284(6) 0.1442(5) 0.069(2) Uani 1 d . .
C20 C 0.1279(7) 1.4457(5) 0.1918(5) 0.060(2) Uani 1 d . .
C21 C -0.1285(7) 1.4246(5) 0.3553(5) 0.065(2) Uani 1 d . .
H21A H -0.2204(7) 1.4450(5) 0.3686(5) 0.078 Uiso 1 calc R .
H21B H -0.0873(7) 1.4691(5) 0.3135(5) 0.078 Uiso 1 calc R .
C22 C -0.0886(9) 1.4295(6) 0.4371(6) 0.087(3) Uani 1 d . .
H22A H -0.1178(48) 1.4923(13) 0.4613(21) 0.131 Uiso 1 calc R .
H22B H 0.0031(9) 1.4156(40) 0.4237(8) 0.131 Uiso 1 calc R .
H22C H -0.1257(45) 1.3837(29) 0.4781(15) 0.131 Uiso 1 calc R .
C23 C -0.3767(8) 1.3324(8) 0.2437(6) 0.078(3) Uani 1 d . .
C24 C -0.3637(10) 1.4114(9) 0.1885(7) 0.097(3) Uani 1 d . .
C25 C -0.4192(13) 1.4158(11) 0.1211(8) 0.129(5) Uani 1 d . .
H25 H -0.4118(13) 1.4668(11) 0.0827(8) 0.155 Uiso 1 calc R .
C26 C -0.4832(15) 1.3470(15) 0.1111(10) 0.147(7) Uani 1 d . .
H26 H -0.5198(15) 1.3517(15) 0.0655(10) 0.176 Uiso 1 calc R .
C27 C -0.4968(12) 1.2712(12) 0.1645(10) 0.130(5) Uani 1 d . .
H27 H -0.5436(12) 1.2256(12) 0.1561(10) 0.156 Uiso 1 calc R .
C28 C -0.4407(9) 1.2611(9) 0.2325(8) 0.098(3) Uani 1 d . .
C29 C -0.2934(10) 1.4887(8) 0.2025(7) 0.116(4) Uani 1 d . .
H29A H -0.2991(62) 1.5387(26) 0.1610(32) 0.174 Uiso 1 calc R .
H29B H -0.2051(18) 1.4627(14) 0.1957(47) 0.174 Uiso 1 calc R .
H29C H -0.3314(45) 1.5139(37) 0.2598(18) 0.174 Uiso 1 calc R .
C30 C -0.4542(11) 1.1777(9) 0.2929(8) 0.138(5) Uani 1 d . .
H30A H -0.4872(82) 1.2001(9) 0.3514(9) 0.208 Uiso 1 calc R .
H30B H -0.3720(19) 1.1388(35) 0.2856(42) 0.208 Uiso 1 calc R .
H30C H -0.5122(69) 1.1407(37) 0.2804(40) 0.208 Uiso 1 calc R .
C31 C -0.3544(8) 1.2148(6) 0.4840(5) 0.068(2) Uani 1 d . .
C32 C -0.4617(8) 1.2760(7) 0.5305(5) 0.072(2) Uani 1 d . .
C33 C -0.5579(9) 1.2322(9) 0.5852(6) 0.095(3) Uani 1 d . .
H33 H -0.6319(9) 1.2703(9) 0.6170(6) 0.114 Uiso 1 calc R .
C34 C -0.5489(11) 1.1368(10) 0.5944(7) 0.107(4) Uani 1 d . .
H34 H -0.6154(11) 1.1105(10) 0.6324(7) 0.128 Uiso 1 calc R .
C35 C -0.4416(11) 1.0786(8) 0.5477(7) 0.095(3) Uani 1 d . .
H35 H -0.4360(11) 1.0128(8) 0.5544(7) 0.114 Uiso 1 calc R .
C36 C -0.3413(9) 1.1164(7) 0.4904(6) 0.077(2) Uani 1 d . .
C37 C -0.4704(9) 1.3814(6) 0.5232(6) 0.091(3) Uani 1 d . .
H37A H -0.4596(59) 1.4001(7) 0.4639(8) 0.137 Uiso 1 calc R .
H37B H -0.4045(37) 1.4010(8) 0.5432(37) 0.137 Uiso 1 calc R .
H37C H -0.5528(23) 1.4110(6) 0.5578(32) 0.137 Uiso 1 calc R .
C38 C -0.2253(9) 1.0520(6) 0.4405(7) 0.098(3) Uani 1 d . .
H38A H -0.1509(11) 1.0819(20) 0.4335(35) 0.146 Uiso 1 calc R .
H38B H -0.2342(27) 1.0399(36) 0.3847(16) 0.146 Uiso 1 calc R .
H38C H -0.2159(35) 0.9930(18) 0.4712(21) 0.146 Uiso 1 calc R .
C39 C 0.0800(7) 1.1709(5) 0.3967(5) 0.064(2) Uani 1 d . .
H39A H 0.0474(7) 1.1125(5) 0.4182(5) 0.076 Uiso 1 calc R .
H39B H 0.0209(7) 1.2234(5) 0.4294(5) 0.076 Uiso 1 calc R .
C40 C 0.2097(8) 1.1674(6) 0.4131(6) 0.093(3) Uani 1 d . .
H40A H 0.2666(19) 1.1121(24) 0.3857(33) 0.140 Uiso 1 calc R .
H40B H 0.1996(12) 1.1643(44) 0.4742(6) 0.140 Uiso 1 calc R .
H40C H 0.2448(28) 1.2237(21) 0.3898(35) 0.140 Uiso 1 calc R .
Cl1 Cl -0.1584(3) 0.9469(2) 0.1251(2) 0.1132(9) Uani 1 d . .
Cl2 Cl -0.1640(2) 0.7429(2) 0.2103(2) 0.1057(9) Uani 1 d . .
Cl3 Cl -0.0206(2) 0.6857(2) 0.3506(2) 0.0985(8) Uani 1 d . .
Cl4 Cl 0.1486(2) 0.8252(2) 0.39316(15) 0.0843(7) Uani 1 d . .
Cl5 Cl 0.3228(2) 1.4377(2) 0.36389(14) 0.0800(7) Uani 1 d . .
Cl6 Cl 0.3707(2) 1.6313(2) 0.2649(2) 0.1007(8) Uani 1 d . .
Cl7 Cl 0.2496(3) 1.6913(2) 0.1146(2) 0.1058(9) Uani 1 d . .
Cl8 Cl 0.0810(3) 1.5575(2) 0.0617(2) 0.1015(8) Uani 1 d . .
Br Br 0.62213(10) 0.72311(8) 0.06896(8) 0.1142(5) Uani 1 d . .

loop_
_atom_type_symbol
_atom_type_description
_atom_type_scat_dispersion_real
_atom_type_scat_dispersion_imag
_atom_type_scat_source
C C .0033 .0016 'International Tables Vol C Tables 4.2.6.8 and 6.1.1.4'
H H .0000 .0000 'International Tables Vol C Tables 4.2.6.8 and 6.1.1.4'
N N .0061 .0033 'International Tables Vol C Tables 4.2.6.8 and 6.1.1.4'
O O .0106 .0060 'International Tables Vol C Tables 4.2.6.8 and 6.1.1.4'
P P .1023 .0942 'International Tables Vol C Tables 4.2.6.8 and 6.1.1.4'
Cl Cl .1484 .1585 'International Tables Vol C Tables 4.2.6.8 and 6.1.1.4'
Br Br -.2901 2.4595 'International Tables Vol C Tables 4.2.6.8 and 6.1.1.4'

loop_
_geom_angle_atom_site_label_1
_geom_angle_atom_site_label_2
_geom_angle_atom_site_label_3
_geom_angle
_geom_angle_site_symmetry_1
_geom_angle_site_symmetry_3
_geom_angle_publ_flag
O13 P1 N2 119.2(3) . . ?
O13 P1 O11 109.2(3) . . ?
N2 P1 O11 131.3(3) . . ?
O13 P1 N1 93.5(3) . . ?
N2 P1 N1 80.7(3) . . ?
O11 P1 N1 91.2(3) . . ?
O13 P1 O12 94.9(3) . . ?
N2 P1 O12 92.2(3) . . ?
O11 P1 O12 89.2(3) . . ?
N1 P1 O12 170.9(3) . . ?
O13 P1 P2 109.1(2) . . ?
N2 P1 P2 42.1(2) . . ?
O11 P1 P2 116.9(2) . . ?
N1 P1 P2 38.7(2) . . ?
O12 P1 P2 134.2(2) . . ?
N1 P2 O21 131.3(3) . . ?
N1 P2 N3 120.4(3) . . ?
O21 P2 N3 108.1(3) . . ?
N1 P2 O22 91.6(3) . . ?
O21 P2 O22 88.8(3) . . ?
N3 P2 O22 94.8(3) . . ?
N1 P2 N2 79.4(3) . . ?
O21 P2 N2 89.5(3) . . ?
N3 P2 N2 98.6(3) . . ?
O22 P2 N2 166.3(3) . . ?
N1 P2 P1 41.0(2) . . ?
O21 P2 P1 113.0(2) . . ?
N3 P2 P1 116.3(2) . . ?
O22 P2 P1 131.3(2) . . ?
N2 P2 P1 38.5(2) . . ?
N1 P2 P3 91.6(2) . . ?
O21 P2 P3 133.6(2) . . ?
N3 P2 P3 31.5(2) . . ?
O22 P2 P3 109.8(2) . . ?
N2 P2 P3 81.0(2) . . ?
P1 P2 P3 86.50(8) . . ?
O31 P3 O32 95.8(3) . . ?
O31 P3 N3 101.3(3) . . ?
O32 P3 N3 95.5(3) . . ?
O31 P3 P2 122.0(2) . . ?
O32 P3 P2 113.2(2) . . ?
N3 P3 P2 31.2(2) . . ?
C13 N1 P2 132.7(5) . . ?
C13 N1 P1 126.9(5) . . ?
P2 N1 P1 100.4(3) . . ?
C39 N2 P1 133.8(5) . . ?
C39 N2 P2 126.8(5) . . ?
P1 N2 P2 99.4(3) . . ?
C21 N3 P2 120.8(5) . . ?
C21 N3 P3 121.8(5) . . ?
P2 N3 P3 117.4(3) . . ?
C1 O11 P1 114.9(5) . . ?
C6 O12 P1 112.6(5) . . ?
C7 O13 P1 129.1(5) . . ?
C15 O21 P2 114.8(5) . . ?
C20 O22 P2 111.6(5) . . ?
C23 O31 P3 122.3(5) . . ?
C31 O32 P3 122.7(5) . . ?
C2 C1 C6 123.4(8) . . ?
C2 C1 O11 125.9(8) . . ?
C6 C1 O11 110.6(7) . . ?
C1 C2 C3 117.8(8) . . ?
C1 C2 Cl1 120.8(7) . . ?
C3 C2 Cl1 121.4(7) . . ?
C4 C3 C2 118.9(8) . . ?
C4 C3 Cl2 121.2(7) . . ?
C2 C3 Cl2 119.9(8) . . ?
C3 C4 C5 122.0(8) . . ?
C3 C4 Cl3 119.5(7) . . ?
C5 C4 Cl3 118.5(8) . . ?
C6 C5 C4 118.2(8) . . ?
C6 C5 Cl4 118.4(6) . . ?
C4 C5 Cl4 123.4(7) . . ?
O12 C6 C1 112.4(7) . . ?
O12 C6 C5 127.8(8) . . ?
C1 C6 C5 119.7(8) . . ?
C12 C7 C8 119.9(9) . . ?
C12 C7 O13 119.3(9) . . ?
C8 C7 O13 120.6(9) . . ?
C7 C8 C9 122.0(9) . . ?
C10 C9 C8 117.7(9) . . ?
C11 C10 C9 121.1(8) . . ?
C11 C10 Br 119.2(8) . . ?
C9 C10 Br 119.8(8) . . ?
C10 C11 C12 120.4(9) . . ?
C7 C12 C11 119.0(9) . . ?
N1 C13 C14 114.6(7) . . ?
C20 C15 O21 110.8(7) . . ?
C20 C15 C16 123.5(8) . . ?
O21 C15 C16 125.8(8) . . ?
C15 C16 C17 116.7(8) . . ?
C15 C16 Cl5 120.4(7) . . ?
C17 C16 Cl5 122.9(7) . . ?
C18 C17 C16 119.8(8) . . ?
C18 C17 Cl6 121.9(7) . . ?
C16 C17 Cl6 118.4(8) . . ?
C17 C18 C19 121.6(8) . . ?
C17 C18 Cl7 118.4(7) . . ?
C19 C18 Cl7 119.9(8) . . ?
C18 C19 C20 117.5(8) . . ?
C18 C19 Cl8 122.6(7) . . ?
C20 C19 Cl8 119.9(7) . . ?
O22 C20 C15 113.8(7) . . ?
O22 C20 C19 125.3(8) . . ?
C15 C20 C19 120.9(8) . . ?
N3 C21 C22 114.3(6) . . ?
C28 C23 C24 122.4(11) . . ?
C28 C23 O31 120.3(11) . . ?
C24 C23 O31 117.1(10) . . ?
C25 C24 C23 117.2(13) . . ?
C25 C24 C29 121.6(13) . . ?
C23 C24 C29 121.2(10) . . ?
C26 C25 C24 120.4(16) . . ?
C25 C26 C27 122.5(16) . . ?
C26 C27 C28 120.1(15) . . ?
C23 C28 C27 117.3(13) . . ?
C23 C28 C30 121.3(11) . . ?
C27 C28 C30 121.3(13) . . ?
C36 C31 C32 123.6(8) . . ?
C36 C31 O32 120.2(8) . . ?
C32 C31 O32 116.0(8) . . ?
C33 C32 C31 115.6(9) . . ?
C33 C32 C37 122.5(9) . . ?
C31 C32 C37 121.8(8) . . ?
C34 C33 C32 122.9(10) . . ?
C33 C34 C35 119.9(9) . . ?
C34 C35 C36 121.0(10) . . ?
C31 C36 C35 116.9(9) . . ?
C31 C36 C38 122.8(8) . . ?
C35 C36 C38 120.3(9) . . ?
N2 C39 C40 114.3(6) . . ?

loop_
_geom_bond_atom_site_label_1
_geom_bond_atom_site_label_2
_geom_bond_distance
_geom_bond_site_symmetry_2
_geom_bond_publ_flag
P1 O13 1.600(5) . ?
P1 N2 1.621(6) . ?
P1 O11 1.650(6) . ?
P1 N1 1.712(6) . ?
P1 O12 1.720(5) . ?
P1 P2 2.570(3) . ?
P2 N1 1.632(6) . ?
P2 O21 1.653(5) . ?
P2 N3 1.678(6) . ?
P2 O22 1.740(5) . ?
P2 N2 1.747(6) . ?
P2 P3 2.881(3) . ?
P3 O31 1.633(6) . ?
P3 O32 1.636(5) . ?
P3 N3 1.694(6) . ?
N1 C13 1.480(9) . ?
N2 C39 1.458(9) . ?
N3 C21 1.478(9) . ?
O11 C1 1.375(8) . ?
O12 C6 1.349(8) . ?
O13 C7 1.383(9) . ?
O21 C15 1.370(8) . ?
O22 C20 1.337(9) . ?
O31 C23 1.403(10) . ?
O32 C31 1.410(9) . ?
C1 C2 1.352(10) . ?
C1 C6 1.368(10) . ?
C2 C3 1.405(11) . ?
C2 Cl1 1.720(9) . ?
C3 C4 1.380(11) . ?
C3 Cl2 1.707(9) . ?
C4 C5 1.384(10) . ?
C4 Cl3 1.731(8) . ?
C5 C6 1.371(10) . ?
C5 Cl4 1.725(8) . ?
C7 C12 1.343(11) . ?
C7 C8 1.351(11) . ?
C8 C9 1.371(11) . ?
C9 C10 1.355(11) . ?
C10 C11 1.344(11) . ?
C10 Br 1.893(8) . ?
C11 C12 1.389(11) . ?
C13 C14 1.499(12) . ?
C15 C20 1.348(10) . ?
C15 C16 1.375(10) . ?
C16 C17 1.417(11) . ?
C16 Cl5 1.708(9) . ?
C17 C18 1.388(12) . ?
C17 Cl6 1.711(9) . ?
C18 C19 1.389(11) . ?
C18 Cl7 1.716(8) . ?
C19 C20 1.390(10) . ?
C19 Cl8 1.712(9) . ?
C21 C22 1.514(10) . ?
C23 C28 1.375(13) . ?
C23 C24 1.399(13) . ?
C24 C25 1.386(15) . ?
C24 C29 1.506(14) . ?
C25 C26 1.34(2) . ?
C26 C27 1.35(2) . ?
C27 C28 1.40(2) . ?
C28 C30 1.497(15) . ?
C31 C36 1.386(11) . ?
C31 C32 1.392(11) . ?
C32 C33 1.388(12) . ?
C32 C37 1.487(11) . ?
C33 C34 1.347(13) . ?
C34 C35 1.372(13) . ?
C35 C36 1.390(12) . ?
C36 C38 1.490(12) . ?
C39 C40 1.520(10) . ?

loop_
_geom_torsion_atom_site_label_1
_geom_torsion_atom_site_label_2
_geom_torsion_atom_site_label_3
_geom_torsion_atom_site_label_4
_geom_torsion
_geom_torsion_site_symmetry_1
_geom_torsion_site_symmetry_2
_geom_torsion_site_symmetry_3
_geom_torsion_site_symmetry_4
_geom_torsion_publ_flag
O13 P1 P2 N1 70.9(4) . . . . ?
N2 P1 P2 N1 -176.4(5) . . . . ?
O11 P1 P2 N1 -53.5(4) . . . . ?
N1 P1 P2 N1 0.000(3) . . . . ?
O12 P1 P2 N1 -171.6(4) . . . . ?
O13 P1 P2 O21 -56.2(3) . . . . ?
N2 P1 P2 O21 56.5(4) . . . . ?
O11 P1 P2 O21 179.4(3) . . . . ?
N1 P1 P2 O21 -127.1(4) . . . . ?
O12 P1 P2 O21 61.3(3) . . . . ?
O13 P1 P2 N3 177.9(3) . . . . ?
N2 P1 P2 N3 -69.4(4) . . . . ?
O11 P1 P2 N3 53.5(3) . . . . ?
N1 P1 P2 N3 107.0(4) . . . . ?
O12 P1 P2 N3 -64.6(4) . . . . ?
O13 P1 P2 O22 53.9(4) . . . . ?
N2 P1 P2 O22 166.6(4) . . . . ?
O11 P1 P2 O22 -70.5(4) . . . . ?
N1 P1 P2 O22 -17.0(4) . . . . ?
O12 P1 P2 O22 171.4(4) . . . . ?
O13 P1 P2 N2 -112.7(4) . . . . ?
N2 P1 P2 N2 0.000(3) . . . . ?
O11 P1 P2 N2 122.8(4) . . . . ?
N1 P1 P2 N2 176.4(5) . . . . ?
O12 P1 P2 N2 4.8(4) . . . . ?
O13 P1 P2 P3 167.3(2) . . . . ?
N2 P1 P2 P3 -79.9(3) . . . . ?
O11 P1 P2 P3 42.9(2) . . . . ?
N1 P1 P2 P3 96.5(3) . . . . ?
O12 P1 P2 P3 -75.2(3) . . . . ?
N1 P2 P3 O31 -103.5(3) . . . . ?
O21 P2 P3 O31 96.9(4) . . . . ?
N3 P2 P3 O31 54.2(5) . . . . ?
O22 P2 P3 O31 -11.3(3) . . . . ?
N2 P2 P3 O31 177.5(3) . . . . ?
P1 P2 P3 O31 -144.2(3) . . . . ?
N1 P2 P3 O32 143.0(3) . . . . ?
O21 P2 P3 O32 -16.6(4) . . . . ?
N3 P2 P3 O32 -59.3(4) . . . . ?
O22 P2 P3 O32 -124.8(3) . . . . ?
N2 P2 P3 O32 64.0(3) . . . . ?
P1 P2 P3 O32 102.3(2) . . . . ?
N1 P2 P3 N3 -157.7(5) . . . . ?
O21 P2 P3 N3 42.8(5) . . . . ?
N3 P2 P3 N3 0.000(1) . . . . ?
O22 P2 P3 N3 -65.4(4) . . . . ?
N2 P2 P3 N3 123.3(5) . . . . ?
P1 P2 P3 N3 161.7(4) . . . . ?
O21 P2 N1 C13 -100.5(8) . . . . ?
N3 P2 N1 C13 85.9(8) . . . . ?
O22 P2 N1 C13 -10.7(8) . . . . ?
N2 P2 N1 C13 179.7(8) . . . . ?
P1 P2 N1 C13 -178.0(9) . . . . ?
P3 P2 N1 C13 99.2(7) . . . . ?
O21 P2 N1 P1 77.5(4) . . . . ?
N3 P2 N1 P1 -96.1(4) . . . . ?
O22 P2 N1 P1 167.3(3) . . . . ?
N2 P2 N1 P1 -2.3(3) . . . . ?
P1 P2 N1 P1 0.000(2) . . . . ?
P3 P2 N1 P1 -82.8(3) . . . . ?
O13 P1 N1 C13 61.6(7) . . . . ?
N2 P1 N1 C13 -179.4(7) . . . . ?
O11 P1 N1 C13 -47.7(7) . . . . ?
O12 P1 N1 C13 -140.4(17) . . . . ?
P2 P1 N1 C13 178.2(8) . . . . ?
O13 P1 N1 P2 -116.6(3) . . . . ?
N2 P1 N1 P2 2.5(3) . . . . ?
O11 P1 N1 P2 134.1(3) . . . . ?
O12 P1 N1 P2 41.5(20) . . . . ?
P2 P1 N1 P2 0.000(2) . . . . ?
O13 P1 N2 C39 -94.1(7) . . . . ?
O11 P1 N2 C39 93.6(7) . . . . ?
N1 P1 N2 C39 177.1(7) . . . . ?
O12 P1 N2 C39 2.7(7) . . . . ?
P2 P1 N2 C39 179.3(8) . . . . ?
O13 P1 N2 P2 86.6(4) . . . . ?
O11 P1 N2 P2 -85.8(4) . . . . ?
N1 P1 N2 P2 -2.3(3) . . . . ?
O12 P1 N2 P2 -176.6(3) . . . . ?
P2 P1 N2 P2 0.000(2) . . . . ?
N1 P2 N2 C39 -177.0(6) . . . . ?
O21 P2 N2 C39 50.7(6) . . . . ?
N3 P2 N2 C39 -57.5(6) . . . . ?
O22 P2 N2 C39 133.5(11) . . . . ?
P1 P2 N2 C39 -179.4(8) . . . . ?
P3 P2 N2 C39 -83.7(6) . . . . ?
N1 P2 N2 P1 2.4(3) . . . . ?
O21 P2 N2 P1 -129.9(3) . . . . ?
N3 P2 N2 P1 121.9(3) . . . . ?
O22 P2 N2 P1 -47.1(13) . . . . ?
P1 P2 N2 P1 0.000(2) . . . . ?
P3 P2 N2 P1 95.7(3) . . . . ?
N1 P2 N3 C21 -151.3(5) . . . . ?
O21 P2 N3 C21 33.7(6) . . . . ?
O22 P2 N3 C21 -56.6(6) . . . . ?
N2 P2 N3 C21 126.0(6) . . . . ?
P1 P2 N3 C21 162.1(5) . . . . ?
P3 P2 N3 C21 -177.4(8) . . . . ?
N1 P2 N3 P3 26.1(5) . . . . ?
O21 P2 N3 P3 -148.9(3) . . . . ?
O22 P2 N3 P3 120.8(4) . . . . ?
N2 P2 N3 P3 -56.6(4) . . . . ?
P1 P2 N3 P3 -20.5(4) . . . . ?
P3 P2 N3 P3 0.0 . . . . ?
O31 P3 N3 C21 41.9(6) . . . . ?
O32 P3 N3 C21 -55.2(6) . . . . ?
P2 P3 N3 C21 177.4(8) . . . . ?
O31 P3 N3 P2 -135.5(4) . . . . ?
O32 P3 N3 P2 127.4(4) . . . . ?
P2 P3 N3 P2 0.0 . . . . ?
O13 P1 O11 C1 90.3(5) . . . . ?
N2 P1 O11 C1 -96.7(6) . . . . ?
N1 P1 O11 C1 -175.5(5) . . . . ?
O12 P1 O11 C1 -4.5(5) . . . . ?
P2 P1 O11 C1 -145.3(4) . . . . ?
O13 P1 O12 C6 -104.4(5) . . . . ?
N2 P1 O12 C6 136.1(5) . . . . ?
O11 P1 O12 C6 4.8(5) . . . . ?
N1 P1 O12 C6 97.6(19) . . . . ?
P2 P1 O12 C6 132.9(4) . . . . ?
N2 P1 O13 C7 121.3(7) . . . . ?
O11 P1 O13 C7 -64.7(8) . . . . ?
N1 P1 O13 C7 -157.3(7) . . . . ?
O12 P1 O13 C7 26.1(8) . . . . ?
P2 P1 O13 C7 166.5(7) . . . . ?
N1 P2 O21 C15 95.2(5) . . . . ?
N3 P2 O21 C15 -90.6(5) . . . . ?
O22 P2 O21 C15 4.1(5) . . . . ?
N2 P2 O21 C15 170.5(5) . . . . ?
P1 P2 O21 C15 139.3(4) . . . . ?
P3 P2 O21 C15 -112.5(4) . . . . ?
N1 P2 O22 C20 -133.6(5) . . . . ?
O21 P2 O22 C20 -2.4(5) . . . . ?
N3 P2 O22 C20 105.7(5) . . . . ?
N2 P2 O22 C20 -85.2(13) . . . . ?
P1 P2 O22 C20 -122.6(5) . . . . ?
P3 P2 O22 C20 134.1(4) . . . . ?
O32 P3 O31 C23 -153.4(7) . . . . ?
N3 P3 O31 C23 109.8(7) . . . . ?
P2 P3 O31 C23 84.5(7) . . . . ?
O31 P3 O32 C31 72.9(6) . . . . ?
N3 P3 O32 C31 174.9(6) . . . . ?
P2 P3 O32 C31 -158.6(5) . . . . ?
P1 O11 C1 C2 -178.2(7) . . . . ?
P1 O11 C1 C6 3.3(8) . . . . ?
C6 C1 C2 C3 0.1(12) . . . . ?
O11 C1 C2 C3 -178.3(7) . . . . ?
C6 C1 C2 Cl1 179.2(6) . . . . ?
O11 C1 C2 Cl1 0.9(11) . . . . ?
C1 C2 C3 C4 1.1(12) . . . . ?
Cl1 C2 C3 C4 -178.1(6) . . . . ?
C1 C2 C3 Cl2 -178.0(6) . . . . ?
Cl1 C2 C3 Cl2 2.8(10) . . . . ?
C2 C3 C4 C5 -2.1(12) . . . . ?
Cl2 C3 C4 C5 177.1(6) . . . . ?
C2 C3 C4 Cl3 177.9(6) . . . . ?
Cl2 C3 C4 Cl3 -3.0(10) . . . . ?
C3 C4 C5 C6 1.8(12) . . . . ?
Cl3 C4 C5 C6 -178.2(5) . . . . ?
C3 C4 C5 Cl4 -179.3(6) . . . . ?
Cl3 C4 C5 Cl4 0.7(9) . . . . ?
P1 O12 C6 C1 -3.9(7) . . . . ?
P1 O12 C6 C5 178.7(6) . . . . ?
C2 C1 C6 O12 -178.0(7) . . . . ?
O11 C1 C6 O12 0.5(9) . . . . ?
C2 C1 C6 C5 -0.4(12) . . . . ?
O11 C1 C6 C5 178.2(6) . . . . ?
C4 C5 C6 O12 176.8(7) . . . . ?
Cl4 C5 C6 O12 -2.2(10) . . . . ?
C4 C5 C6 C1 -0.5(11) . . . . ?
Cl4 C5 C6 C1 -179.5(6) . . . . ?
P1 O13 C7 C12 102.7(9) . . . . ?
P1 O13 C7 C8 -82.5(10) . . . . ?
C12 C7 C8 C9 0.1(14) . . . . ?
O13 C7 C8 C9 -174.7(8) . . . . ?
C7 C8 C9 C10 -0.1(14) . . . . ?
C8 C9 C10 C11 0.1(14) . . . . ?
C8 C9 C10 Br 179.3(7) . . . . ?
C9 C10 C11 C12 -0.1(14) . . . . ?
Br C10 C11 C12 -179.4(7) . . . . ?
C8 C7 C12 C11 -0.2(13) . . . . ?
O13 C7 C12 C11 174.7(7) . . . . ?
C10 C11 C12 C7 0.2(14) . . . . ?
P2 N1 C13 C14 -84.2(9) . . . . ?
P1 N1 C13 C14 98.3(8) . . . . ?
P2 O21 C15 C20 -4.8(8) . . . . ?
P2 O21 C15 C16 175.0(6) . . . . ?
C20 C15 C16 C17 -1.4(11) . . . . ?
O21 C15 C16 C17 178.7(7) . . . . ?
C20 C15 C16 Cl5 177.8(6) . . . . ?
O21 C15 C16 Cl5 -2.1(11) . . . . ?
C15 C16 C17 C18 -0.5(11) . . . . ?
Cl5 C16 C17 C18 -179.7(6) . . . . ?
C15 C16 C17 Cl6 178.4(6) . . . . ?
Cl5 C16 C17 Cl6 -0.7(9) . . . . ?
C16 C17 C18 C19 0.6(12) . . . . ?
Cl6 C17 C18 C19 -178.3(6) . . . . ?
C16 C17 C18 Cl7 178.6(6) . . . . ?
Cl6 C17 C18 Cl7 -0.3(10) . . . . ?
C17 C18 C19 C20 1.1(12) . . . . ?
Cl7 C18 C19 C20 -176.9(6) . . . . ?
C17 C18 C19 Cl8 -179.8(6) . . . . ?
Cl7 C18 C19 Cl8 2.2(10) . . . . ?
P2 O22 C20 C15 0.1(8) . . . . ?
P2 O22 C20 C19 179.9(6) . . . . ?
O21 C15 C20 O22 2.9(9) . . . . ?
C16 C15 C20 O22 -177.0(7) . . . . ?
O21 C15 C20 C19 -176.9(7) . . . . ?
C16 C15 C20 C19 3.3(12) . . . . ?
C18 C19 C20 O22 177.3(7) . . . . ?
Cl8 C19 C20 O22 -1.8(11) . . . . ?
C18 C19 C20 C15 -3.0(11) . . . . ?
Cl8 C19 C20 C15 177.9(6) . . . . ?
P2 N3 C21 C22 -81.4(8) . . . . ?
P3 N3 C21 C22 101.3(7) . . . . ?
P3 O31 C23 C28 72.2(9) . . . . ?
P3 O31 C23 C24 -113.2(8) . . . . ?
C28 C23 C24 C25 0.4(13) . . . . ?
O31 C23 C24 C25 -174.2(8) . . . . ?
C28 C23 C24 C29 179.8(9) . . . . ?
O31 C23 C24 C29 5.2(12) . . . . ?
C23 C24 C25 C26 0.7(16) . . . . ?
C29 C24 C25 C26 -178.7(12) . . . . ?
C24 C25 C26 C27 -0.2(22) . . . . ?
C25 C26 C27 C28 -1.3(23) . . . . ?
C24 C23 C28 C27 -1.9(14) . . . . ?
O31 C23 C28 C27 172.5(8) . . . . ?
C24 C23 C28 C30 -179.5(9) . . . . ?
O31 C23 C28 C30 -5.1(13) . . . . ?
C26 C27 C28 C23 2.3(17) . . . . ?
C26 C27 C28 C30 179.9(12) . . . . ?
P3 O32 C31 C36 72.4(9) . . . . ?
P3 O32 C31 C32 -112.2(7) . . . . ?
C36 C31 C32 C33 0.0(12) . . . . ?
O32 C31 C32 C33 -175.1(7) . . . . ?
C36 C31 C32 C37 178.6(8) . . . . ?
O32 C31 C32 C37 3.4(12) . . . . ?
C31 C32 C33 C34 0.9(14) . . . . ?
C37 C32 C33 C34 -177.7(9) . . . . ?
C32 C33 C34 C35 -0.8(17) . . . . ?
C33 C34 C35 C36 -0.1(16) . . . . ?
C32 C31 C36 C35 -0.9(13) . . . . ?
O32 C31 C36 C35 174.0(7) . . . . ?
C32 C31 C36 C38 -179.6(8) . . . . ?
O32 C31 C36 C38 -4.7(13) . . . . ?
C34 C35 C36 C31 1.0(14) . . . . ?
C34 C35 C36 C38 179.7(9) . . . . ?
P1 N2 C39 C40 86.9(8) . . . . ?
P2 N2 C39 C40 -93.9(7) . . . . ?

loop_
_cod_related_entry_id
_cod_related_entry_database
_cod_related_entry_code
1 ChemSpider 30661126
